data_1552873
loop_
_publ_author_name
'Schwarz, Christopher'
'Handelmann, Jens'
'Baier, Daniel M.'
'Ouissa, Alina'
'Gessner, Viktoria H.'

_publ_section_title
;
 Mono- and Diylide-substituted Phosphines (YPhos): Impact of the Ligand
 Properties on the Catalytic Activity in Gold(I)-Catalysed Hydroaminations
;
_journal_name_full 'Catalysis Science &amp; Technology'
_journal_paper_doi 10.1039/C9CY01861A
_journal_year 2019
_chemical_formula_moiety 'C52 H48 N2 O3 P3 Rh, 3(C H Cl3)'
_chemical_formula_sum 'C55 H51 Cl9 N2 O3 P3 Rh'
_chemical_formula_weight 1302.84
_space_group_crystal_system monoclinic
_space_group_IT_number 14
_space_group_name_Hall '-P 2ybc'
_space_group_name_H-M_alt 'P 1 21/c 1'
_atom_sites_solution_hydrogens geom
_audit_creation_method SHELXL-2018/3
_audit_update_record
;
2019-07-26 deposited with the CCDC.	2019-10-14 downloaded from the CCDC.
;
_cell_angle_alpha 90
_cell_angle_beta 102.9893(5)
_cell_angle_gamma 90
_cell_formula_units_Z 4
_cell_length_a 11.00739(5)
_cell_length_b 22.02102(12)
_cell_length_c 24.05162(13)
_cell_measurement_reflns_used 33764
_cell_measurement_temperature 100(2)
_cell_measurement_theta_max 77.1580
_cell_measurement_theta_min 2.7420
_cell_volume 5680.79(5)
_computing_cell_refinement 'CrysAlisPro 1.171.40.20a (Rigaku OD, 2018)'
_computing_data_collection 'CrysAlisPro 1.171.40.20a (Rigaku OD, 2018)'
_computing_data_reduction 'CrysAlisPro 1.171.40.20a (Rigaku OD, 2018)'
_computing_molecular_graphics 'SHELXLE-2018 (Sheldrick, 2018)'
_computing_structure_refinement 'SHELXL-2018/1 (Sheldrick, 2018)'
_computing_structure_solution 'SHELXT-2018/2 (Sheldrick, 2018)'
_diffrn_ambient_temperature 100(2)
_diffrn_detector 'CCD plate'
_diffrn_detector_type HyPix
_diffrn_measured_fraction_theta_full 0.999
_diffrn_measured_fraction_theta_max 0.992
_diffrn_measurement_device 'four-circle diffractometer'
_diffrn_measurement_device_type 'XtaLAB Synergy, Dualflex, HyPix'
_diffrn_measurement_method '\w scans'
_diffrn_radiation_monochromator mirror
_diffrn_radiation_type CuK\a
_diffrn_radiation_wavelength 1.54184
_diffrn_reflns_av_R_equivalents 0.0271
_diffrn_reflns_av_unetI/netI 0.0212
_diffrn_reflns_Laue_measured_fraction_full 0.999
_diffrn_reflns_Laue_measured_fraction_max 0.992
_diffrn_reflns_limit_h_max 13
_diffrn_reflns_limit_h_min -12
_diffrn_reflns_limit_k_max 27
_diffrn_reflns_limit_k_min -25
_diffrn_reflns_limit_l_max 30
_diffrn_reflns_limit_l_min -29
_diffrn_reflns_number 51112
_diffrn_reflns_point_group_measured_fraction_full 0.999
_diffrn_reflns_point_group_measured_fraction_max 0.992
_diffrn_reflns_theta_full 67.684
_diffrn_reflns_theta_max 74.997
_diffrn_reflns_theta_min 2.753
_diffrn_source 'micro-focus sealed X-ray tube'
_diffrn_source_type 'PhotonJet (Cu) X-ray Source'
_exptl_absorpt_coefficient_mu 7.487
_exptl_absorpt_correction_T_max 1.000
_exptl_absorpt_correction_T_min 0.304
_exptl_absorpt_correction_type gaussian
_exptl_absorpt_process_details
;
CrysAlisPro 1.171.40.20a (Rigaku Oxford Diffraction, 2018)
Numerical absorption correction based on gaussian integration over
			a multifaceted crystal model
Empirical absorption correction using spherical harmonics,
 implemented in SCALE3 ABSPACK scaling algorithm.
;
_exptl_crystal_colour orange
_exptl_crystal_density_diffrn 1.523
_exptl_crystal_description block
_exptl_crystal_F_000 2648
_exptl_crystal_size_max 0.288
_exptl_crystal_size_mid 0.142
_exptl_crystal_size_min 0.077
_refine_diff_density_max 0.858
_refine_diff_density_min -0.789
_refine_diff_density_rms 0.065
_refine_ls_extinction_method none
_refine_ls_goodness_of_fit_ref 1.042
_refine_ls_hydrogen_treatment constr
_refine_ls_matrix_type full
_refine_ls_number_parameters 692
_refine_ls_number_reflns 11595
_refine_ls_number_restraints 0
_refine_ls_restrained_S_all 1.042
_refine_ls_R_factor_all 0.0305
_refine_ls_R_factor_gt 0.0295
_refine_ls_shift/su_max 0.001
_refine_ls_shift/su_mean 0.000
_refine_ls_structure_factor_coef Fsqd
_refine_ls_weighting_details 'w=1/[\s^2^(Fo^2^)+(0.0391P)^2^+5.7454P] where P=(Fo^2^+2Fc^2^)/3'
_refine_ls_weighting_scheme calc
_refine_ls_wR_factor_gt 0.0766
_refine_ls_wR_factor_ref 0.0772
_reflns_Friedel_coverage 0.000
_reflns_number_gt 11147
_reflns_number_total 11595
_reflns_threshold_expression 'I > 2\s(I)'
_cod_data_source_file c9cy01861a2.cif
_cod_data_source_block CS066
_cod_original_sg_symbol_H-M 'P 21/c'
_cod_database_code 1552873
_shelx_shelxl_version_number 2018/3
_shelx_space_group_comment
;
The symmetry employed for this shelxl refinement is uniquely defined
by the following loop, which should always be used as a source of
symmetry information in preference to the above space-group names.
They are only intended as comments.
;

loop_
_space_group_symop_operation_xyz
'x, y, z'
'-x, y+1/2, -z+1/2'
'-x, -y, -z'
'x, -y-1/2, z-1/2'

loop_
_atom_site_label
_atom_site_type_symbol
_atom_site_fract_x
_atom_site_fract_y
_atom_site_fract_z
_atom_site_U_iso_or_equiv
_atom_site_adp_type
_atom_site_occupancy
_atom_site_site_symmetry_order
_atom_site_calc_flag
_atom_site_refinement_flags_posn
_atom_site_refinement_flags_adp
_atom_site_refinement_flags_occupancy
_atom_site_disorder_assembly
_atom_site_disorder_group
Rh1 Rh 0.24439(2) 0.18767(2) 0.38907(2) 0.01601(5) Uani 1 1 d . . . . .
P1 P 0.40224(4) 0.25357(2) 0.41276(2) 0.01451(9) Uani 1 1 d . . . . .
P2 P 0.58023(4) 0.14331(2) 0.41318(2) 0.01572(9) Uani 1 1 d . . . . .
P3 P 0.26783(4) 0.34573(2) 0.31768(2) 0.01604(9) Uani 1 1 d . . . . .
O1 O 0.17860(18) 0.19634(9) 0.50108(7) 0.0416(4) Uani 1 1 d . . . . .
O2 O 0.09627(13) 0.12680(6) 0.36433(6) 0.0234(3) Uani 1 1 d . . . . .
O3 O 0.28827(12) 0.17557(6) 0.31023(6) 0.0196(3) Uani 1 1 d . . . . .
N1 N 0.74721(16) 0.28604(8) 0.45765(8) 0.0249(4) Uani 1 1 d . . . . .
N2 N 0.60069(16) 0.33526(8) 0.32635(7) 0.0229(3) Uani 1 1 d . . . . .
C1 C 0.55325(17) 0.21910(8) 0.42391(8) 0.0169(3) Uani 1 1 d . . . . .
C2 C 0.66041(18) 0.25556(8) 0.44194(8) 0.0184(4) Uani 1 1 d . . . . .
C3 C 0.73383(17) 0.12585(9) 0.45681(8) 0.0196(4) Uani 1 1 d . . . . .
C4 C 0.7618(2) 0.14194(9) 0.51462(9) 0.0247(4) Uani 1 1 d . . . . .
H4 H 0.701120 0.162179 0.530384 0.030 Uiso 1 1 calc R U . . .
C5 C 0.8779(2) 0.12846(10) 0.54904(9) 0.0292(4) Uani 1 1 d . . . . .
H5 H 0.896016 0.138562 0.588445 0.035 Uiso 1 1 calc R U . . .
C6 C 0.9672(2) 0.10009(11) 0.52546(10) 0.0327(5) Uani 1 1 d . . . . .
H6 H 1.046529 0.090646 0.548947 0.039 Uiso 1 1 calc R U . . .
C7 C 0.9420(2) 0.08560(12) 0.46850(10) 0.0347(5) Uani 1 1 d . . . . .
H7 H 1.004345 0.067145 0.452542 0.042 Uiso 1 1 calc R U . . .
C8 C 0.82455(19) 0.09799(11) 0.43399(9) 0.0274(4) Uani 1 1 d . . . . .
H8 H 0.806813 0.087274 0.394733 0.033 Uiso 1 1 calc R U . . .
C9 C 0.46842(17) 0.09309(8) 0.43452(8) 0.0191(4) Uani 1 1 d . . . . .
C10 C 0.38487(18) 0.05796(9) 0.39511(9) 0.0227(4) Uani 1 1 d . . . . .
H10 H 0.385751 0.059871 0.355744 0.027 Uiso 1 1 calc R U . . .
C11 C 0.30017(19) 0.02009(9) 0.41344(10) 0.0270(4) Uani 1 1 d . . . . .
H11 H 0.244111 -0.004119 0.386611 0.032 Uiso 1 1 calc R U . . .
C12 C 0.2977(2) 0.01772(9) 0.47067(10) 0.0280(4) Uani 1 1 d . . . . .
H12 H 0.238972 -0.007590 0.483028 0.034 Uiso 1 1 calc R U . . .
C13 C 0.3809(2) 0.05232(9) 0.50997(9) 0.0271(4) Uani 1 1 d . . . . .
H13 H 0.379374 0.050341 0.549264 0.033 Uiso 1 1 calc R U . . .
C14 C 0.4662(2) 0.08975(9) 0.49231(9) 0.0237(4) Uani 1 1 d . . . . .
H14 H 0.523151 0.113163 0.519504 0.028 Uiso 1 1 calc R U . . .
C15 C 0.58834(17) 0.12484(9) 0.34041(8) 0.0183(4) Uani 1 1 d . . . . .
C16 C 0.59593(18) 0.06532(9) 0.32079(9) 0.0235(4) Uani 1 1 d . . . . .
H16 H 0.590704 0.031897 0.345124 0.028 Uiso 1 1 calc R U . . .
C17 C 0.6110(2) 0.05529(10) 0.26593(9) 0.0287(4) Uani 1 1 d . . . . .
H17 H 0.613769 0.014950 0.252275 0.034 Uiso 1 1 calc R U . . .
C18 C 0.62226(19) 0.10423(11) 0.23066(9) 0.0286(4) Uani 1 1 d . . . . .
H18 H 0.634229 0.097187 0.193287 0.034 Uiso 1 1 calc R U . . .
C19 C 0.61597(19) 0.16304(10) 0.25003(9) 0.0261(4) Uani 1 1 d . . . . .
H19 H 0.624207 0.196356 0.226054 0.031 Uiso 1 1 calc R U . . .
C20 C 0.59760(18) 0.17344(9) 0.30462(8) 0.0208(4) Uani 1 1 d . . . . .
H20 H 0.591350 0.213860 0.317499 0.025 Uiso 1 1 calc R U . . .
C21 C 0.39715(17) 0.30717(8) 0.35531(8) 0.0169(3) Uani 1 1 d . . . . .
C22 C 0.50893(17) 0.32328(8) 0.34006(8) 0.0178(4) Uani 1 1 d . . . . .
C23 C 0.25714(18) 0.42293(8) 0.34318(8) 0.0191(4) Uani 1 1 d . . . . .
C24 C 0.36609(19) 0.45021(9) 0.37377(8) 0.0221(4) Uani 1 1 d . . . . .
H24 H 0.442950 0.428842 0.380111 0.027 Uiso 1 1 calc R U . . .
C25 C 0.3621(2) 0.50870(9) 0.39495(9) 0.0262(4) Uani 1 1 d . . . . .
H25 H 0.436448 0.527379 0.415571 0.031 Uiso 1 1 calc R U . . .
C26 C 0.2500(2) 0.53988(10) 0.38611(9) 0.0281(4) Uani 1 1 d . . . . .
H26 H 0.247390 0.579519 0.401382 0.034 Uiso 1 1 calc R U . . .
C27 C 0.1419(2) 0.51331(10) 0.35506(10) 0.0293(4) Uani 1 1 d . . . . .
H27 H 0.065537 0.535095 0.348372 0.035 Uiso 1 1 calc R U . . .
C28 C 0.14492(19) 0.45485(9) 0.33363(9) 0.0250(4) Uani 1 1 d . . . . .
H28 H 0.070546 0.436634 0.312483 0.030 Uiso 1 1 calc R U . . .
C29 C 0.28073(17) 0.35325(9) 0.24438(8) 0.0196(4) Uani 1 1 d . . . . .
C30 C 0.23413(19) 0.40404(9) 0.21155(9) 0.0235(4) Uani 1 1 d . . . . .
H30 H 0.196820 0.436301 0.227980 0.028 Uiso 1 1 calc R U . . .
C31 C 0.2425(2) 0.40721(10) 0.15496(9) 0.0287(4) Uani 1 1 d . . . . .
H31 H 0.211234 0.441827 0.132740 0.034 Uiso 1 1 calc R U . . .
C32 C 0.2962(2) 0.36023(11) 0.13064(9) 0.0297(5) Uani 1 1 d . . . . .
H32 H 0.300694 0.362455 0.091708 0.036 Uiso 1 1 calc R U . . .
C33 C 0.3434(2) 0.30982(10) 0.16315(9) 0.0265(4) Uani 1 1 d . . . . .
H33 H 0.380682 0.277754 0.146446 0.032 Uiso 1 1 calc R U . . .
C34 C 0.33628(19) 0.30616(9) 0.21984(9) 0.0228(4) Uani 1 1 d . . . . .
H34 H 0.369051 0.271749 0.242019 0.027 Uiso 1 1 calc R U . . .
C35 C 0.12045(18) 0.31001(8) 0.31751(9) 0.0205(4) Uani 1 1 d . . . . .
C36 C 0.05749(19) 0.32175(10) 0.36085(9) 0.0254(4) Uani 1 1 d . . . . .
H36 H 0.091828 0.349330 0.390614 0.031 Uiso 1 1 calc R U . . .
C37 C -0.0549(2) 0.29318(11) 0.36038(10) 0.0314(5) Uani 1 1 d . . . . .
H37 H -0.097137 0.300650 0.390079 0.038 Uiso 1 1 calc R U . . .
C38 C -0.1052(2) 0.25389(11) 0.31665(12) 0.0362(5) Uani 1 1 d . . . . .
H38 H -0.182209 0.234310 0.316530 0.043 Uiso 1 1 calc R U . . .
C39 C -0.0453(2) 0.24253(11) 0.27292(11) 0.0333(5) Uani 1 1 d . . . . .
H39 H -0.081421 0.215533 0.242941 0.040 Uiso 1 1 calc R U . . .
C40 C 0.06776(19) 0.27068(9) 0.27290(9) 0.0251(4) Uani 1 1 d . . . . .
H40 H 0.108927 0.263270 0.242822 0.030 Uiso 1 1 calc R U . . .
C41 C 0.42515(17) 0.30280(8) 0.47724(8) 0.0171(3) Uani 1 1 d . . . . .
H41 H 0.492378 0.332204 0.473903 0.020 Uiso 1 1 calc R U . . .
C42 C 0.31020(17) 0.34132(9) 0.47899(8) 0.0188(4) Uani 1 1 d . . . . .
H42A H 0.283318 0.363415 0.442444 0.023 Uiso 1 1 calc R U . . .
H42B H 0.241073 0.314396 0.483554 0.023 Uiso 1 1 calc R U . . .
C43 C 0.33785(19) 0.38701(9) 0.52825(8) 0.0230(4) Uani 1 1 d . . . . .
H43A H 0.400605 0.416691 0.521567 0.028 Uiso 1 1 calc R U . . .
H43B H 0.260760 0.409527 0.529661 0.028 Uiso 1 1 calc R U . . .
C44 C 0.38672(19) 0.35496(10) 0.58517(8) 0.0240(4) Uani 1 1 d . . . . .
H44A H 0.410044 0.385597 0.615844 0.029 Uiso 1 1 calc R U . . .
H44B H 0.320141 0.329083 0.594177 0.029 Uiso 1 1 calc R U . . .
C45 C 0.49999(19) 0.31584(9) 0.58297(8) 0.0225(4) Uani 1 1 d . . . . .
H45A H 0.527180 0.294014 0.619646 0.027 Uiso 1 1 calc R U . . .
H45B H 0.569352 0.342404 0.578013 0.027 Uiso 1 1 calc R U . . .
C46 C 0.47183(18) 0.26963(9) 0.53416(8) 0.0199(4) Uani 1 1 d . . . . .
H46A H 0.407560 0.240665 0.540558 0.024 Uiso 1 1 calc R U . . .
H46B H 0.548239 0.246400 0.533032 0.024 Uiso 1 1 calc R U . . .
C47 C 0.2070(2) 0.19472(9) 0.45765(9) 0.0266(4) Uani 1 1 d . . . . .
C48 C -0.0391(2) 0.05460(13) 0.31114(11) 0.0412(6) Uani 1 1 d . . . . .
H48A H -0.115637 0.078237 0.308327 0.062 Uiso 1 1 calc R U . . .
H48B H -0.027348 0.027522 0.344260 0.062 Uiso 1 1 calc R U . . .
H48C H -0.045517 0.030408 0.276402 0.062 Uiso 1 1 calc R U . . .
C49 C 0.07114(19) 0.09729(10) 0.31801(9) 0.0257(4) Uani 1 1 d . . . . .
C50 C 0.13376(19) 0.10087(10) 0.27363(9) 0.0262(4) Uani 1 1 d . . . . .
H50 H 0.105291 0.074904 0.241834 0.031 Uiso 1 1 calc R U . . .
C51 C 0.23407(18) 0.13887(9) 0.27143(8) 0.0210(4) Uani 1 1 d . . . . .
C52 C 0.2852(2) 0.13700(10) 0.21845(9) 0.0274(4) Uani 1 1 d . . . . .
H52A H 0.235165 0.109078 0.190740 0.041 Uiso 1 1 calc R U . . .
H52B H 0.371839 0.122943 0.228278 0.041 Uiso 1 1 calc R U . . .
H52C H 0.281800 0.177767 0.201829 0.041 Uiso 1 1 calc R U . . .
Cl1_1 Cl 0.67795(7) 0.32170(3) 0.16637(3) 0.04485(15) Uani 1 1 d . . . . .
Cl2_1 Cl 0.58907(6) 0.43448(3) 0.20405(3) 0.04120(14) Uani 1 1 d . . . . .
Cl3_1 Cl 0.85336(6) 0.41056(3) 0.22406(3) 0.04976(16) Uani 1 1 d . . . . .
C1_1 C 0.7051(2) 0.37844(10) 0.21947(9) 0.0285(4) Uani 1 1 d . . . . .
H1_1 H 0.702913 0.359402 0.256986 0.034 Uiso 1 1 calc R U . . .
Cl1_2 Cl 0.69499(8) 0.48474(3) 0.35398(3) 0.05221(17) Uani 1 1 d . . . . .
Cl2_2 Cl 0.92378(6) 0.44977(4) 0.43195(4) 0.05810(19) Uani 1 1 d . . . . .
Cl3_2 Cl 0.69012(6) 0.44324(3) 0.46701(3) 0.03695(13) Uani 1 1 d . . . . .
C1_2 C 0.7633(2) 0.43472(11) 0.40983(10) 0.0323(5) Uani 1 1 d . . . . .
H1_2 H 0.751651 0.392004 0.395510 0.039 Uiso 1 1 calc R U . . .
Cl1A_3 Cl 0.00560(14) 0.37175(6) 0.56796(7) 0.0490(3) Uani 0.863(2) 1 d . . P A 1
Cl2A_3 Cl 0.07878(6) 0.25152(3) 0.61026(3) 0.0333(2) Uani 0.863(2) 1 d . . P A 1
Cl3A_3 Cl -0.16809(9) 0.29485(5) 0.60955(5) 0.0382(2) Uani 0.863(2) 1 d . . P A 1
C1A_3 C -0.0455(3) 0.29628(18) 0.57413(12) 0.0292(6) Uani 0.863(2) 1 d . . P A 1
H1A_3 H -0.076180 0.279296 0.534926 0.035 Uiso 0.863(2) 1 calc R U P A 1
Cl1B_3 Cl 0.0353(10) 0.3873(6) 0.5835(5) 0.068(3) Uani 0.137(2) 1 d . . P A 2
Cl2B_3 Cl 0.0495(6) 0.2662(3) 0.5494(4) 0.076(3) Uani 0.137(2) 1 d . . P A 2
Cl3B_3 Cl -0.1236(12) 0.3009(6) 0.6254(5) 0.082(3) Uani 0.137(2) 1 d . . P A 2
C1B_3 C -0.0446(17) 0.3197(9) 0.5674(8) 0.021(5) Uiso 0.137(2) 1 d . . P A 2
H1B_3 H -0.111911 0.327447 0.532572 0.025 Uiso 0.137(2) 1 calc R U P A 2

loop_
_atom_site_aniso_label
_atom_site_aniso_U_11
_atom_site_aniso_U_22
_atom_site_aniso_U_33
_atom_site_aniso_U_23
_atom_site_aniso_U_13
_atom_site_aniso_U_12
Rh1 0.01752(8) 0.01517(7) 0.01493(8) -0.00066(5) 0.00278(5) -0.00309(5)
P1 0.0173(2) 0.0134(2) 0.0125(2) -0.00017(16) 0.00260(16) -0.00171(16)
P2 0.0179(2) 0.0140(2) 0.0147(2) 0.00035(16) 0.00238(16) -0.00031(16)
P3 0.0178(2) 0.0149(2) 0.0145(2) 0.00067(16) 0.00174(16) -0.00058(16)
O1 0.0539(11) 0.0557(11) 0.0207(8) -0.0078(7) 0.0201(7) -0.0267(9)
O2 0.0217(7) 0.0241(7) 0.0248(7) -0.0051(6) 0.0064(5) -0.0073(5)
O3 0.0213(6) 0.0199(6) 0.0166(6) -0.0038(5) 0.0026(5) -0.0029(5)
N1 0.0236(8) 0.0219(8) 0.0272(9) -0.0007(7) 0.0016(7) -0.0031(7)
N2 0.0240(8) 0.0223(8) 0.0232(8) 0.0052(7) 0.0069(7) -0.0011(7)
C1 0.0195(8) 0.0152(8) 0.0153(8) 0.0000(7) 0.0027(7) -0.0008(7)
C2 0.0223(9) 0.0168(8) 0.0159(8) 0.0011(7) 0.0042(7) 0.0024(7)
C3 0.0202(9) 0.0169(9) 0.0201(9) 0.0037(7) 0.0009(7) -0.0019(7)
C4 0.0277(10) 0.0209(9) 0.0231(10) 0.0008(8) 0.0009(8) -0.0002(8)
C5 0.0318(11) 0.0266(10) 0.0237(10) 0.0039(8) -0.0051(8) -0.0035(9)
C6 0.0212(10) 0.0382(12) 0.0337(12) 0.0114(10) -0.0045(9) -0.0025(9)
C7 0.0209(10) 0.0491(14) 0.0344(12) 0.0075(10) 0.0067(9) 0.0059(9)
C8 0.0228(10) 0.0365(12) 0.0223(10) 0.0034(8) 0.0037(8) 0.0018(8)
C9 0.0216(9) 0.0139(8) 0.0225(9) 0.0019(7) 0.0065(7) 0.0016(7)
C10 0.0238(9) 0.0190(9) 0.0244(10) 0.0011(7) 0.0036(8) -0.0008(7)
C11 0.0247(10) 0.0199(9) 0.0351(11) 0.0023(8) 0.0040(8) -0.0031(8)
C12 0.0272(10) 0.0183(9) 0.0422(12) 0.0071(9) 0.0154(9) 0.0009(8)
C13 0.0368(11) 0.0205(10) 0.0280(10) 0.0040(8) 0.0157(9) 0.0040(8)
C14 0.0308(10) 0.0177(9) 0.0234(10) -0.0001(7) 0.0076(8) 0.0007(8)
C15 0.0168(8) 0.0201(9) 0.0173(8) -0.0019(7) 0.0021(7) -0.0005(7)
C16 0.0232(9) 0.0197(9) 0.0261(10) -0.0023(8) 0.0027(8) 0.0019(7)
C17 0.0284(10) 0.0278(11) 0.0290(11) -0.0108(9) 0.0042(8) 0.0054(8)
C18 0.0240(10) 0.0422(13) 0.0197(10) -0.0070(9) 0.0047(8) 0.0036(9)
C19 0.0253(10) 0.0334(11) 0.0195(9) 0.0011(8) 0.0047(8) -0.0034(8)
C20 0.0205(9) 0.0221(9) 0.0191(9) -0.0018(7) 0.0032(7) -0.0019(7)
C21 0.0183(9) 0.0170(8) 0.0148(8) 0.0012(7) 0.0027(7) -0.0009(7)
C22 0.0221(9) 0.0146(8) 0.0152(8) 0.0017(7) 0.0012(7) 0.0005(7)
C23 0.0247(9) 0.0168(9) 0.0160(8) 0.0016(7) 0.0049(7) 0.0003(7)
C24 0.0231(9) 0.0205(9) 0.0224(9) -0.0003(7) 0.0043(7) -0.0014(7)
C25 0.0301(10) 0.0200(10) 0.0279(10) -0.0019(8) 0.0054(8) -0.0050(8)
C26 0.0400(12) 0.0180(9) 0.0283(11) -0.0010(8) 0.0122(9) 0.0008(8)
C27 0.0318(11) 0.0242(10) 0.0319(11) 0.0018(9) 0.0075(9) 0.0070(8)
C28 0.0241(10) 0.0232(10) 0.0259(10) 0.0003(8) 0.0018(8) 0.0021(8)
C29 0.0206(9) 0.0203(9) 0.0164(9) 0.0000(7) 0.0010(7) -0.0022(7)
C30 0.0254(10) 0.0223(9) 0.0209(9) 0.0021(8) 0.0008(8) -0.0017(8)
C31 0.0349(11) 0.0264(10) 0.0205(10) 0.0053(8) -0.0027(8) -0.0063(9)
C32 0.0376(12) 0.0345(12) 0.0158(9) -0.0011(8) 0.0033(8) -0.0126(9)
C33 0.0313(11) 0.0283(11) 0.0204(10) -0.0058(8) 0.0068(8) -0.0056(8)
C34 0.0261(10) 0.0216(9) 0.0194(9) -0.0004(7) 0.0023(8) -0.0026(7)
C35 0.0182(9) 0.0193(9) 0.0221(9) 0.0030(7) 0.0007(7) -0.0002(7)
C36 0.0213(9) 0.0293(10) 0.0248(10) 0.0027(8) 0.0035(8) -0.0009(8)
C37 0.0231(10) 0.0346(12) 0.0379(12) 0.0054(10) 0.0098(9) -0.0004(9)
C38 0.0194(10) 0.0352(12) 0.0529(15) 0.0026(11) 0.0060(10) -0.0073(9)
C39 0.0235(10) 0.0293(11) 0.0430(13) -0.0058(10) -0.0016(9) -0.0052(9)
C40 0.0218(9) 0.0226(10) 0.0289(10) -0.0021(8) 0.0013(8) 0.0004(8)
C41 0.0207(9) 0.0155(8) 0.0148(8) -0.0015(7) 0.0037(7) -0.0019(7)
C42 0.0209(9) 0.0186(9) 0.0169(9) -0.0016(7) 0.0041(7) -0.0003(7)
C43 0.0269(10) 0.0197(9) 0.0229(10) -0.0043(8) 0.0067(8) 0.0004(8)
C44 0.0291(10) 0.0263(10) 0.0174(9) -0.0054(8) 0.0072(8) -0.0008(8)
C45 0.0260(10) 0.0245(10) 0.0157(9) -0.0026(7) 0.0021(7) -0.0017(8)
C46 0.0253(9) 0.0202(9) 0.0137(8) -0.0001(7) 0.0035(7) 0.0000(7)
C47 0.0271(10) 0.0232(10) 0.0268(11) -0.0004(8) 0.0003(8) -0.0132(8)
C48 0.0362(13) 0.0511(15) 0.0400(13) -0.0217(12) 0.0165(11) -0.0249(11)
C49 0.0221(9) 0.0266(10) 0.0276(10) -0.0070(8) 0.0036(8) -0.0073(8)
C50 0.0253(10) 0.0281(10) 0.0242(10) -0.0084(8) 0.0037(8) -0.0062(8)
C51 0.0207(9) 0.0218(9) 0.0194(9) -0.0022(7) 0.0027(7) 0.0022(7)
C52 0.0305(11) 0.0306(11) 0.0214(10) -0.0062(8) 0.0063(8) -0.0057(8)
Cl1_1 0.0527(4) 0.0392(3) 0.0456(3) -0.0111(3) 0.0171(3) -0.0031(3)
Cl2_1 0.0411(3) 0.0346(3) 0.0460(3) 0.0059(2) 0.0059(2) 0.0104(2)
Cl3_1 0.0317(3) 0.0593(4) 0.0527(4) 0.0109(3) -0.0020(3) -0.0102(3)
C1_1 0.0321(11) 0.0280(11) 0.0256(10) 0.0037(8) 0.0067(8) 0.0004(9)
Cl1_2 0.0780(5) 0.0388(3) 0.0391(3) 0.0093(3) 0.0116(3) -0.0047(3)
Cl2_2 0.0367(3) 0.0719(5) 0.0677(5) -0.0135(4) 0.0158(3) -0.0149(3)
Cl3_2 0.0447(3) 0.0328(3) 0.0367(3) -0.0003(2) 0.0165(2) 0.0043(2)
C1_2 0.0372(12) 0.0281(11) 0.0327(12) -0.0039(9) 0.0103(9) -0.0048(9)
Cl1A_3 0.0377(6) 0.0389(6) 0.0739(9) 0.0223(6) 0.0199(6) 0.0057(4)
Cl2A_3 0.0271(3) 0.0307(3) 0.0388(4) -0.0019(2) 0.0007(2) 0.0082(2)
Cl3A_3 0.0317(5) 0.0385(4) 0.0476(6) 0.0063(4) 0.0154(4) 0.0044(4)
C1A_3 0.0264(14) 0.0300(17) 0.0295(15) 0.0041(13) 0.0026(10) 0.0020(12)
Cl1B_3 0.046(5) 0.077(7) 0.082(6) -0.017(4) 0.019(4) 0.004(4)
Cl2B_3 0.057(3) 0.046(3) 0.136(7) -0.025(4) 0.047(4) -0.006(3)
Cl3B_3 0.098(8) 0.085(6) 0.057(5) 0.026(4) 0.006(5) -0.025(6)

loop_
_atom_type_symbol
_atom_type_description
_atom_type_scat_dispersion_real
_atom_type_scat_dispersion_imag
_atom_type_scat_source
C C 0.0181 0.0091 'International Tables Vol C Tables 4.2.6.8 and 6.1.1.4'
H H 0.0000 0.0000 'International Tables Vol C Tables 4.2.6.8 and 6.1.1.4'
N N 0.0311 0.0180 'International Tables Vol C Tables 4.2.6.8 and 6.1.1.4'
O O 0.0492 0.0322 'International Tables Vol C Tables 4.2.6.8 and 6.1.1.4'
P P 0.2955 0.4335 'International Tables Vol C Tables 4.2.6.8 and 6.1.1.4'
Cl Cl 0.3639 0.7018 'International Tables Vol C Tables 4.2.6.8 and 6.1.1.4'
Rh Rh 0.0927 3.6045 'International Tables Vol C Tables 4.2.6.8 and 6.1.1.4'

loop_
_geom_angle_atom_site_label_1
_geom_angle_atom_site_label_2
_geom_angle_atom_site_label_3
_geom_angle
C47 Rh1 O3 177.57(8)
C47 Rh1 O2 89.54(7)
O3 Rh1 O2 89.10(5)
C47 Rh1 P1 92.01(6)
O3 Rh1 P1 89.38(4)
O2 Rh1 P1 178.26(4)
C1 P1 C21 105.02(9)
C1 P1 C41 100.05(8)
C21 P1 C41 103.39(8)
C1 P1 Rh1 113.86(6)
C21 P1 Rh1 109.87(6)
C41 P1 Rh1 122.81(6)
C1 P2 C9 113.41(9)
C1 P2 C15 114.07(9)
C9 P2 C15 108.62(9)
C1 P2 C3 106.69(9)
C9 P2 C3 108.05(9)
C15 P2 C3 105.52(9)
C21 P3 C35 114.95(9)
C21 P3 C29 108.64(9)
C35 P3 C29 107.80(9)
C21 P3 C23 112.98(9)
C35 P3 C23 106.39(9)
C29 P3 C23 105.56(9)
C49 O2 Rh1 125.59(13)
C51 O3 Rh1 125.62(13)
C2 C1 P2 115.85(14)
C2 C1 P1 119.20(14)
P2 C1 P1 124.94(11)
N1 C2 C1 178.5(2)
C8 C3 C4 119.20(18)
C8 C3 P2 121.61(15)
C4 C3 P2 119.19(15)
C5 C4 C3 120.3(2)
C5 C4 H4 119.8
C3 C4 H4 119.8
C4 C5 C6 119.6(2)
C4 C5 H5 120.2
C6 C5 H5 120.2
C7 C6 C5 120.6(2)
C7 C6 H6 119.7
C5 C6 H6 119.7
C6 C7 C8 120.0(2)
C6 C7 H7 120.0
C8 C7 H7 120.0
C3 C8 C7 120.3(2)
C3 C8 H8 119.9
C7 C8 H8 119.9
C10 C9 C14 119.32(18)
C10 C9 P2 122.09(15)
C14 C9 P2 118.59(15)
C11 C10 C9 120.12(19)
C11 C10 H10 119.9
C9 C10 H10 119.9
C12 C11 C10 120.1(2)
C12 C11 H11 120.0
C10 C11 H11 120.0
C11 C12 C13 119.95(19)
C11 C12 H12 120.0
C13 C12 H12 120.0
C14 C13 C12 120.5(2)
C14 C13 H13 119.8
C12 C13 H13 119.8
C13 C14 C9 120.04(19)
C13 C14 H14 120.0
C9 C14 H14 120.0
C20 C15 C16 119.53(18)
C20 C15 P2 116.71(14)
C16 C15 P2 123.54(15)
C17 C16 C15 119.92(19)
C17 C16 H16 120.0
C15 C16 H16 120.0
C16 C17 C18 120.2(2)
C16 C17 H17 119.9
C18 C17 H17 119.9
C19 C18 C17 120.05(19)
C19 C18 H18 120.0
C17 C18 H18 120.0
C18 C19 C20 120.0(2)
C18 C19 H19 120.0
C20 C19 H19 120.0
C15 C20 C19 120.23(19)
C15 C20 H20 119.9
C19 C20 H20 119.9
C22 C21 P3 113.91(13)
C22 C21 P1 119.03(14)
P3 C21 P1 126.95(11)
N2 C22 C21 178.1(2)
C24 C23 C28 119.66(18)
C24 C23 P3 117.85(15)
C28 C23 P3 122.49(15)
C25 C24 C23 119.91(19)
C25 C24 H24 120.0
C23 C24 H24 120.0
C26 C25 C24 120.23(19)
C26 C25 H25 119.9
C24 C25 H25 119.9
C27 C26 C25 120.1(2)
C27 C26 H26 120.0
C25 C26 H26 120.0
C26 C27 C28 120.2(2)
C26 C27 H27 119.9
C28 C27 H27 119.9
C27 C28 C23 119.97(19)
C27 C28 H28 120.0
C23 C28 H28 120.0
C30 C29 C34 119.59(18)
C30 C29 P3 121.65(15)
C34 C29 P3 118.74(15)
C31 C30 C29 119.8(2)
C31 C30 H30 120.1
C29 C30 H30 120.1
C32 C31 C30 120.4(2)
C32 C31 H31 119.8
C30 C31 H31 119.8
C31 C32 C33 120.02(19)
C31 C32 H32 120.0
C33 C32 H32 120.0
C34 C33 C32 120.2(2)
C34 C33 H33 119.9
C32 C33 H33 119.9
C33 C34 C29 119.90(19)
C33 C34 H34 120.0
C29 C34 H34 120.0
C40 C35 C36 119.75(19)
C40 C35 P3 119.32(16)
C36 C35 P3 120.92(15)
C37 C36 C35 120.0(2)
C37 C36 H36 120.0
C35 C36 H36 120.0
C38 C37 C36 119.7(2)
C38 C37 H37 120.1
C36 C37 H37 120.1
C37 C38 C39 121.0(2)
C37 C38 H38 119.5
C39 C38 H38 119.5
C38 C39 C40 119.9(2)
C38 C39 H39 120.0
C40 C39 H39 120.0
C39 C40 C35 119.5(2)
C39 C40 H40 120.3
C35 C40 H40 120.3
C42 C41 C46 110.61(15)
C42 C41 P1 112.78(12)
C46 C41 P1 114.92(13)
C42 C41 H41 105.9
C46 C41 H41 105.9
P1 C41 H41 105.9
C43 C42 C41 111.30(15)
C43 C42 H42A 109.4
C41 C42 H42A 109.4
C43 C42 H42B 109.4
C41 C42 H42B 109.4
H42A C42 H42B 108.0
C44 C43 C42 111.02(16)
C44 C43 H43A 109.4
C42 C43 H43A 109.4
C44 C43 H43B 109.4
C42 C43 H43B 109.4
H43A C43 H43B 108.0
C45 C44 C43 110.84(16)
C45 C44 H44A 109.5
C43 C44 H44A 109.5
C45 C44 H44B 109.5
C43 C44 H44B 109.5
H44A C44 H44B 108.1
C44 C45 C46 112.05(16)
C44 C45 H45A 109.2
C46 C45 H45A 109.2
C44 C45 H45B 109.2
C46 C45 H45B 109.2
H45A C45 H45B 107.9
C45 C46 C41 109.70(16)
C45 C46 H46A 109.7
C41 C46 H46A 109.7
C45 C46 H46B 109.7
C41 C46 H46B 109.7
H46A C46 H46B 108.2
O1 C47 Rh1 176.04(18)
C49 C48 H48A 109.5
C49 C48 H48B 109.5
H48A C48 H48B 109.5
C49 C48 H48C 109.5
H48A C48 H48C 109.5
H48B C48 H48C 109.5
O2 C49 C50 126.57(18)
O2 C49 C48 115.23(19)
C50 C49 C48 118.20(19)
C51 C50 C49 126.39(19)
C51 C50 H50 116.8
C49 C50 H50 116.8
O3 C51 C50 126.55(18)
O3 C51 C52 115.72(17)
C50 C51 C52 117.72(18)
C51 C52 H52A 109.5
C51 C52 H52B 109.5
H52A C52 H52B 109.5
C51 C52 H52C 109.5
H52A C52 H52C 109.5
H52B C52 H52C 109.5
Cl2_1 C1_1 Cl3_1 110.57(12)
Cl2_1 C1_1 Cl1_1 110.40(12)
Cl3_1 C1_1 Cl1_1 109.51(12)
Cl2_1 C1_1 H1_1 108.8
Cl3_1 C1_1 H1_1 108.8
Cl1_1 C1_1 H1_1 108.8
Cl3_2 C1_2 Cl2_2 110.49(13)
Cl3_2 C1_2 Cl1_2 109.69(13)
Cl2_2 C1_2 Cl1_2 109.84(13)
Cl3_2 C1_2 H1_2 108.9
Cl2_2 C1_2 H1_2 108.9
Cl1_2 C1_2 H1_2 108.9
Cl2A_3 C1A_3 Cl3A_3 110.51(19)
Cl2A_3 C1A_3 Cl1A_3 110.03(16)
Cl3A_3 C1A_3 Cl1A_3 110.58(19)
Cl2A_3 C1A_3 H1A_3 108.6
Cl3A_3 C1A_3 H1A_3 108.6
Cl1A_3 C1A_3 H1A_3 108.6
Cl2B_3 C1B_3 Cl1B_3 110.3(11)
Cl2B_3 C1B_3 Cl3B_3 117.2(12)
Cl1B_3 C1B_3 Cl3B_3 109.0(11)
Cl2B_3 C1B_3 H1B_3 106.6
Cl1B_3 C1B_3 H1B_3 106.6
Cl3B_3 C1B_3 H1B_3 106.6

loop_
_geom_bond_atom_site_label_1
_geom_bond_atom_site_label_2
_geom_bond_distance
Rh1 C47 1.794(2)
Rh1 O3 2.0765(13)
Rh1 O2 2.0911(13)
Rh1 P1 2.2370(4)
P1 C1 1.7919(19)
P1 C21 1.8084(19)
P1 C41 1.8622(18)
P2 C1 1.7246(19)
P2 C9 1.8126(19)
P2 C15 1.8186(19)
P2 C3 1.8193(19)
P3 C21 1.7284(19)
P3 C35 1.802(2)
P3 C29 1.8079(19)
P3 C23 1.8200(19)
O1 C47 1.156(3)
O2 C49 1.265(3)
O3 C51 1.276(2)
N1 C2 1.159(3)
N2 C22 1.161(3)
C1 C2 1.412(3)
C3 C8 1.386(3)
C3 C4 1.401(3)
C4 C5 1.389(3)
C4 H4 0.9500
C5 C6 1.389(3)
C5 H5 0.9500
C6 C7 1.373(3)
C6 H6 0.9500
C7 C8 1.397(3)
C7 H7 0.9500
C8 H8 0.9500
C9 C10 1.397(3)
C9 C14 1.398(3)
C10 C11 1.394(3)
C10 H10 0.9500
C11 C12 1.384(3)
C11 H11 0.9500
C12 C13 1.387(3)
C12 H12 0.9500
C13 C14 1.386(3)
C13 H13 0.9500
C14 H14 0.9500
C15 C20 1.391(3)
C15 C16 1.402(3)
C16 C17 1.384(3)
C16 H16 0.9500
C17 C18 1.394(3)
C17 H17 0.9500
C18 C19 1.383(3)
C18 H18 0.9500
C19 C20 1.392(3)
C19 H19 0.9500
C20 H20 0.9500
C21 C22 1.406(3)
C23 C24 1.394(3)
C23 C28 1.395(3)
C24 C25 1.389(3)
C24 H24 0.9500
C25 C26 1.386(3)
C25 H25 0.9500
C26 C27 1.384(3)
C26 H26 0.9500
C27 C28 1.390(3)
C27 H27 0.9500
C28 H28 0.9500
C29 C30 1.398(3)
C29 C34 1.400(3)
C30 C31 1.386(3)
C30 H30 0.9500
C31 C32 1.384(3)
C31 H31 0.9500
C32 C33 1.390(3)
C32 H32 0.9500
C33 C34 1.385(3)
C33 H33 0.9500
C34 H34 0.9500
C35 C40 1.399(3)
C35 C36 1.400(3)
C36 C37 1.386(3)
C36 H36 0.9500
C37 C38 1.378(4)
C37 H37 0.9500
C38 C39 1.384(4)
C38 H38 0.9500
C39 C40 1.391(3)
C39 H39 0.9500
C40 H40 0.9500
C41 C42 1.532(3)
C41 C46 1.535(2)
C41 H41 1.0000
C42 C43 1.532(3)
C42 H42A 0.9900
C42 H42B 0.9900
C43 C44 1.527(3)
C43 H43A 0.9900
C43 H43B 0.9900
C44 C45 1.526(3)
C44 H44A 0.9900
C44 H44B 0.9900
C45 C46 1.532(3)
C45 H45A 0.9900
C45 H45B 0.9900
C46 H46A 0.9900
C46 H46B 0.9900
C48 C49 1.514(3)
C48 H48A 0.9800
C48 H48B 0.9800
C48 H48C 0.9800
C49 C50 1.397(3)
C50 C51 1.396(3)
C50 H50 0.9500
C51 C52 1.505(3)
C52 H52A 0.9800
C52 H52B 0.9800
C52 H52C 0.9800
Cl1_1 C1_1 1.764(2)
Cl2_1 C1_1 1.754(2)
Cl3_1 C1_1 1.759(2)
C1_1 H1_1 1.0000
Cl1_2 C1_2 1.769(3)
Cl2_2 C1_2 1.758(2)
Cl3_2 C1_2 1.754(2)
C1_2 H1_2 1.0000
Cl1A_3 C1A_3 1.771(4)
Cl2A_3 C1A_3 1.750(3)
Cl3A_3 C1A_3 1.751(3)
C1A_3 H1A_3 1.0000
Cl1B_3 C1B_3 1.73(2)
Cl2B_3 C1B_3 1.69(2)
Cl3B_3 C1B_3 1.85(2)
C1B_3 H1B_3 1.0000
